data_2310392
loop_
_publ_author_name
'Graham, J.'
'Wadsley, A.D.'

_publ_section_title
;
 The crystal structure of the blue potassium molybdenum bronze, K0.28 Mo
 O3
;
_journal_name_full 'Acta Crystallographica (1,1948-23,1967)'
_journal_page_first 93
_journal_page_last 100
_journal_volume 20
_journal_year 1966
_chemical_formula_sum 'K0.28 Mo O3'
_space_group_IT_number 12
_symmetry_space_group_name_Hall '-C 2y'
_symmetry_space_group_name_H-M 'C 1 2/m 1'
_cell_angle_alpha 90
_cell_angle_beta 117.53
_cell_angle_gamma 90
_cell_formula_units_Z 20
_cell_length_a 18.249
_cell_length_b 7.56
_cell_length_c 9.855
_cell_volume 1205.669
_citation_journal_id_ASTM ACCRA9
_cod_data_source_file Graham_ACCRA9_1966_1089.cif
_cod_data_source_block K0.28Mo1O3
_cod_original_formula_sum 'K0.28 Mo1 O3'
_cod_database_code 2310392

loop_
_symmetry_equiv_pos_as_xyz
x,y,z
-x,y,-z
-x,-y,-z
x,-y,z
x+1/2,y+1/2,z
-x+1/2,y+1/2,-z
-x+1/2,-y+1/2,-z
x+1/2,-y+1/2,z

loop_
_atom_site_label
_atom_site_type_symbol
_atom_site_fract_x
_atom_site_fract_y
_atom_site_fract_z
_atom_site_occupancy
_atom_site_U_iso_or_equiv
O2 O-2 0.2491 0 0.0284 1 0.0
O3 O-2 0.3208 0 0.3394 1 0.0
K2 K+1 0.8139 0 0.2816 0.933 0.0
O11 O-2 0.0361 0.2435 0.1455 1 0.0
K1 K+1 0 0.5 0.5 0.933 0.0
O1 O-2 0.25 0.25 0.5 1 0.0
O4 O-2 0.4099 0 0.0063 1 0.0
O9 O-2 0.1841 0.2426 0.165 1 0.0
Mo3 Mo+5 0.1381 0.2495 0.3464 1 0.0
O8 O-2 0.3979 0.2458 0.1939 1 0.0
O10 O-2 0.0893 0.2212 0.4573 1 0.0
Mo1 Mo+5 0.2257 0 0.1732 1 0.0
O6 O-2 0.1558 0 0.3154 1 0.0
O7 O-2 0.6397 0 0.3281 1 0.0
O5 O-2 0.9056 0 0.0042 1 0.0
Mo2 Mo+5 0.4208 0.2453 0.043 1 0.0
